data_7100369
loop_
_publ_author_name
'B. Rawlings'
'Caroline D. L. Baker'
'John Fawcett'
'Christopher D. Insley'
'Derek S. Messenger'
C.L.Newland
'Helen L. Overend'
'Anup K. B. Patel'
'Mufakhrul Shah'
'Bhavna Vara'
'Davinder Virdee'

_publ_section_title
;
Triol protection with 6-benzoyl-3,4-dihydro-(2H)-pyran
;
_journal_name_full 'Chemical Communications'
_journal_paper_doi 10.1039/b418035f
_journal_year 2005
_chemical_formula_moiety 'C31 H28 N2 O12'
_chemical_formula_sum 'C31 H28 N2 O12'
_chemical_formula_weight 620.55
_space_group_IT_number 2
_symmetry_cell_setting triclinic
_symmetry_space_group_name_Hall '-P 1'
_symmetry_space_group_name_H-M 'P -1'
_cell_angle_alpha 79.04(2)
_cell_angle_beta 79.75(1)
_cell_angle_gamma 70.44(1)
_cell_formula_units_Z 2
_cell_length_a 10.110(2)
_cell_length_b 11.449(2)
_cell_length_c 14.007(3)
_cell_measurement_temperature 190(2)
_cell_volume 1488.4(5)
_diffrn_ambient_temperature 190(2)
_exptl_crystal_density_diffrn 1.385
_cod_depositor_comments
;
The following automatic conversions were performed:
'_symmetry_cell_setting' value 'Triclinic' changed to 'triclinic'
according to '/home/saulius/struct/CIF-dictionaries/cif_core.dic'
dictionary named 'cif_core.dic' version 2.4.1 from 2010-06-29.

Automatic conversion script
Id: cif_fix_enum 1527 2010-12-29 10:47:43Z saulius 
;
_cod_database_code 7100369

loop_
_symmetry_equiv_pos_as_xyz
'x, y, z'
'-x, -y, -z'

loop_
_atom_site_label
_atom_site_type_symbol
_atom_site_fract_x
_atom_site_fract_y
_atom_site_fract_z
_atom_site_U_iso_or_equiv
_atom_site_adp_type
_atom_site_occupancy
_atom_site_symmetry_multiplicity
_atom_site_calc_flag
_atom_site_refinement_flags
_atom_site_disorder_assembly
_atom_site_disorder_group
O3 O 0.15989(14) 0.71583(12) 0.22110(10) 0.0299(3) Uani 1 1 d . . .
O1 O 0.33441(15) 0.49786(12) 0.30511(10) 0.0351(4) Uani 1 1 d . . .
O2 O 0.45485(15) 0.60706(13) 0.18239(10) 0.0343(4) Uani 1 1 d . . .
O4 O 0.29360(14) 0.82593(12) 0.25080(9) 0.0276(3) Uani 1 1 d . . .
O5 O 0.04607(13) 0.98279(12) 0.18183(10) 0.0292(3) Uani 1 1 d . . .
O6 O -0.08333(15) 1.10834(13) 0.06402(10) 0.0373(4) Uani 1 1 d . . .
O7 O -0.66848(16) 1.04931(17) 0.38958(13) 0.0551(5) Uani 1 1 d . . .
O8 O -0.53219(17) 0.88600(17) 0.46969(14) 0.0576(5) Uani 1 1 d . . .
O9 O 0.12138(15) 1.19958(12) 0.13286(11) 0.0343(3) Uani 1 1 d . . .
O10 O 0.23347(16) 1.29197(14) 0.20430(12) 0.0467(4) Uani 1 1 d . . .
O11 O -0.38421(17) 1.75300(15) 0.01859(12) 0.0481(4) Uani 1 1 d . . .
O12 O -0.3283(3) 1.83598(18) 0.1236(2) 0.1003(9) Uani 1 1 d . . .
N1 N -0.55162(19) 0.97368(19) 0.40295(15) 0.0433(5) Uani 1 1 d . . .
N2 N -0.3126(2) 1.74841(18) 0.08158(16) 0.0484(5) Uani 1 1 d . . .
C1 C 0.4439(2) 0.37818(19) 0.30566(17) 0.0431(6) Uani 1 1 d . . .
H1A H 0.4925 0.3701 0.2399 0.052 Uiso 1 1 calc R . .
H1B H 0.4012 0.3117 0.3258 0.052 Uiso 1 1 calc R . .
C2 C 0.5493(3) 0.3642(2) 0.37412(18) 0.0464(6) Uani 1 1 d . . .
H2A H 0.6246 0.2855 0.3696 0.056 Uiso 1 1 calc R . .
H2B H 0.5030 0.3627 0.4410 0.056 Uiso 1 1 calc R . .
C3 C 0.6120(2) 0.4715(2) 0.34889(17) 0.0430(6) Uani 1 1 d . . .
H3A H 0.6697 0.4663 0.2857 0.052 Uiso 1 1 calc R . .
H3B H 0.6717 0.4658 0.3977 0.052 Uiso 1 1 calc R . .
C4 C 0.4925(2) 0.59634(19) 0.34578(16) 0.0346(5) Uani 1 1 d . . .
H4A H 0.4456 0.6075 0.4116 0.041 Uiso 1 1 calc R . .
H4B H 0.5321 0.6643 0.3212 0.041 Uiso 1 1 calc R . .
C5 C 0.3850(2) 0.60142(17) 0.28067(14) 0.0287(4) Uani 1 1 d . . .
C6 C 0.2502(2) 0.71736(17) 0.28768(14) 0.0273(4) Uani 1 1 d . . .
C7 C 0.3623(2) 0.63174(19) 0.10940(15) 0.0365(5) Uani 1 1 d . . .
H7A H 0.3302 0.5601 0.1121 0.044 Uiso 1 1 calc R . .
H7B H 0.4123 0.6464 0.0447 0.044 Uiso 1 1 calc R . .
C8 C 0.2364(2) 0.74612(18) 0.12810(15) 0.0325(5) Uani 1 1 d . . .
H8A H 0.1763 0.7729 0.0752 0.039 Uiso 1 1 calc R . .
C9 C 0.2831(2) 0.85288(17) 0.14718(14) 0.0276(4) Uani 1 1 d . . .
H9A H 0.3763 0.8488 0.1105 0.033 Uiso 1 1 calc R . .
C10 C 0.1797(2) 0.98338(17) 0.12479(14) 0.0266(4) Uani 1 1 d . . .
H10A H 0.1693 1.0025 0.0548 0.032 Uiso 1 1 calc R . .
C11 C -0.0748(2) 1.04557(17) 0.14364(15) 0.0283(4) Uani 1 1 d . . .
C12 C -0.1976(2) 1.02543(18) 0.21269(15) 0.0297(5) Uani 1 1 d . . .
C13 C -0.1794(2) 0.9391(2) 0.29779(17) 0.0398(5) Uani 1 1 d . . .
H13A H -0.0887 0.8938 0.3130 0.048 Uiso 1 1 calc R . .
C14 C -0.2950(2) 0.9206(2) 0.35950(17) 0.0440(6) Uani 1 1 d . . .
H14A H -0.2838 0.8619 0.4158 0.053 Uiso 1 1 calc R . .
C15 C -0.4282(2) 0.99156(19) 0.33556(16) 0.0359(5) Uani 1 1 d . . .
C16 C -0.4501(2) 1.07871(19) 0.25256(16) 0.0349(5) Uani 1 1 d . . .
H16A H -0.5411 1.1255 0.2387 0.042 Uiso 1 1 calc R . .
C17 C -0.3335(2) 1.09435(18) 0.19094(16) 0.0328(5) Uani 1 1 d . . .
H17A H -0.3456 1.1517 0.1340 0.039 Uiso 1 1 calc R . .
C18 C 0.2279(2) 1.07982(17) 0.15469(15) 0.0308(5) Uani 1 1 d . . .
H18A H 0.2372 1.0618 0.2241 0.037 Uiso 1 1 calc R . .
H18B H 0.3188 1.0806 0.1185 0.037 Uiso 1 1 calc R . .
C19 C 0.1349(2) 1.29741(18) 0.16511(15) 0.0298(5) Uani 1 1 d . . .
C20 C 0.0132(2) 1.41275(18) 0.14557(14) 0.0289(4) Uani 1 1 d . . .
C21 C -0.0944(2) 1.41377(18) 0.09554(15) 0.0319(5) Uani 1 1 d . . .
H21A H -0.0939 1.3406 0.0757 0.038 Uiso 1 1 calc R . .
C22 C -0.2021(2) 1.52406(19) 0.07533(15) 0.0336(5) Uani 1 1 d . . .
H22A H -0.2742 1.5265 0.0412 0.040 Uiso 1 1 calc R . .
C23 C -0.2002(2) 1.62999(19) 0.10687(16) 0.0362(5) Uani 1 1 d . . .
C24 C -0.0971(2) 1.6309(2) 0.15888(17) 0.0426(6) Uani 1 1 d . . .
H24A H -0.1003 1.7037 0.1807 0.051 Uiso 1 1 calc R . .
C25 C 0.0111(2) 1.52099(19) 0.17771(16) 0.0370(5) Uani 1 1 d . . .
H25A H 0.0827 1.5194 0.2119 0.044 Uiso 1 1 calc R . .
C26 C 0.1656(2) 0.72854(18) 0.38795(15) 0.0307(5) Uani 1 1 d . . .
C27 C 0.0759(3) 0.6565(2) 0.42242(18) 0.0480(6) Uani 1 1 d . . .
H27A H 0.0724 0.5983 0.3856 0.058 Uiso 1 1 calc R . .
C28 C -0.0084(3) 0.6714(3) 0.5115(2) 0.0623(8) Uani 1 1 d . . .
H28A H -0.0685 0.6231 0.5342 0.075 Uiso 1 1 calc R . .
C29 C -0.0039(3) 0.7569(3) 0.5666(2) 0.0620(8) Uani 1 1 d . . .
H29A H -0.0613 0.7671 0.6261 0.074 Uiso 1 1 calc R . .
C30 C 0.0856(3) 0.8273(3) 0.53341(18) 0.0567(7) Uani 1 1 d . . .
H30A H 0.0901 0.8842 0.5712 0.068 Uiso 1 1 calc R . .
C31 C 0.1696(2) 0.8141(2) 0.44389(16) 0.0419(6) Uani 1 1 d . . .
H31A H 0.2290 0.8631 0.4215 0.050 Uiso 1 1 calc R . .

loop_
_atom_site_aniso_label
_atom_site_aniso_U_11
_atom_site_aniso_U_22
_atom_site_aniso_U_33
_atom_site_aniso_U_23
_atom_site_aniso_U_13
_atom_site_aniso_U_12
O3 0.0340(8) 0.0254(7) 0.0306(8) 0.0007(6) -0.0152(6) -0.0066(6)
O1 0.0419(8) 0.0191(7) 0.0426(9) -0.0013(6) -0.0168(7) -0.0028(6)
O2 0.0364(8) 0.0300(8) 0.0276(8) -0.0025(6) -0.0107(6) 0.0039(6)
O4 0.0340(7) 0.0215(7) 0.0269(7) 0.0018(5) -0.0120(6) -0.0069(6)
O5 0.0248(7) 0.0258(7) 0.0328(8) 0.0035(6) -0.0105(6) -0.0029(6)
O6 0.0367(8) 0.0358(8) 0.0340(8) 0.0030(7) -0.0161(7) -0.0027(7)
O7 0.0260(8) 0.0638(12) 0.0665(12) -0.0030(9) -0.0084(8) -0.0043(8)
O8 0.0450(10) 0.0569(11) 0.0658(12) 0.0137(9) -0.0095(9) -0.0201(9)
O9 0.0345(8) 0.0214(7) 0.0457(9) -0.0013(6) -0.0178(7) -0.0024(6)
O10 0.0405(9) 0.0378(9) 0.0655(11) -0.0138(8) -0.0249(8) -0.0039(7)
O11 0.0414(9) 0.0394(9) 0.0489(10) 0.0052(8) -0.0034(8) -0.0010(7)
O12 0.1006(17) 0.0427(12) 0.156(2) -0.0514(14) -0.0593(17) 0.0227(11)
N1 0.0329(11) 0.0454(12) 0.0525(12) -0.0053(10) -0.0095(9) -0.0122(9)
N2 0.0466(12) 0.0290(11) 0.0601(14) -0.0071(10) -0.0060(11) 0.0005(9)
C1 0.0562(15) 0.0202(10) 0.0462(14) -0.0012(9) -0.0213(11) 0.0027(10)
C2 0.0541(15) 0.0288(12) 0.0460(14) 0.0027(10) -0.0224(12) 0.0045(11)
C3 0.0395(13) 0.0409(13) 0.0400(13) -0.0008(10) -0.0173(10) 0.0024(10)
C4 0.0357(12) 0.0313(11) 0.0349(11) -0.0022(9) -0.0153(9) -0.0040(9)
C5 0.0334(11) 0.0217(10) 0.0275(10) -0.0011(8) -0.0093(9) -0.0025(8)
C6 0.0316(11) 0.0210(9) 0.0307(11) -0.0002(8) -0.0144(9) -0.0067(8)
C7 0.0476(13) 0.0303(11) 0.0271(11) -0.0053(9) -0.0142(10) -0.0006(10)
C8 0.0407(12) 0.0278(11) 0.0269(11) 0.0002(8) -0.0161(9) -0.0039(9)
C9 0.0270(10) 0.0258(10) 0.0259(10) 0.0002(8) -0.0084(8) -0.0025(8)
C10 0.0259(10) 0.0245(10) 0.0261(10) 0.0021(8) -0.0073(8) -0.0043(8)
C11 0.0308(11) 0.0187(9) 0.0337(11) -0.0038(8) -0.0148(9) 0.0000(8)
C12 0.0292(11) 0.0230(10) 0.0363(11) -0.0048(8) -0.0108(9) -0.0034(8)
C13 0.0281(11) 0.0379(13) 0.0466(13) 0.0071(10) -0.0144(10) -0.0037(10)
C14 0.0331(12) 0.0430(13) 0.0465(14) 0.0107(11) -0.0108(11) -0.0057(10)
C15 0.0266(11) 0.0328(12) 0.0472(13) -0.0042(10) -0.0083(10) -0.0069(9)
C16 0.0267(11) 0.0272(11) 0.0504(14) -0.0078(10) -0.0151(10) -0.0013(9)
C17 0.0325(11) 0.0241(10) 0.0396(12) -0.0009(9) -0.0154(10) -0.0022(9)
C18 0.0270(10) 0.0220(10) 0.0384(12) 0.0038(8) -0.0124(9) -0.0012(8)
C19 0.0302(11) 0.0290(11) 0.0305(11) -0.0033(8) -0.0047(9) -0.0095(9)
C20 0.0316(11) 0.0255(10) 0.0277(10) -0.0030(8) -0.0020(9) -0.0076(9)
C21 0.0337(11) 0.0257(11) 0.0363(12) -0.0062(9) -0.0052(9) -0.0079(9)
C22 0.0307(11) 0.0302(11) 0.0378(12) -0.0036(9) -0.0067(9) -0.0063(9)
C23 0.0363(12) 0.0275(11) 0.0390(12) -0.0050(9) -0.0028(10) -0.0030(9)
C24 0.0491(14) 0.0275(11) 0.0529(15) -0.0153(10) -0.0085(11) -0.0079(10)
C25 0.0406(13) 0.0348(12) 0.0384(12) -0.0074(10) -0.0096(10) -0.0116(10)
C26 0.0288(11) 0.0236(10) 0.0328(11) 0.0020(8) -0.0097(9) 0.0006(8)
C27 0.0540(15) 0.0364(13) 0.0485(15) 0.0014(11) -0.0033(12) -0.0131(11)
C28 0.0578(17) 0.0529(17) 0.0565(17) 0.0129(14) 0.0099(14) -0.0115(14)
C29 0.0527(17) 0.0637(18) 0.0405(15) 0.0031(13) 0.0074(13) 0.0073(14)
C30 0.0606(17) 0.0575(17) 0.0401(14) -0.0172(12) -0.0046(13) 0.0018(14)
C31 0.0429(13) 0.0403(13) 0.0406(13) -0.0102(10) -0.0068(11) -0.0071(11)

loop_
_geom_bond_atom_site_label_1
_geom_bond_atom_site_label_2
_geom_bond_distance
_geom_bond_site_symmetry_2
_geom_bond_publ_flag
O3 C6 1.422(2) . ?
O3 C8 1.437(2) . ?
O1 C5 1.405(2) . ?
O1 C1 1.444(2) . ?
O2 C5 1.431(2) . ?
O2 C7 1.434(2) . ?
O4 C6 1.430(2) . ?
O4 C9 1.441(2) . ?
O5 C11 1.339(2) . ?
O5 C10 1.444(2) . ?
O6 C11 1.207(2) . ?
O7 N1 1.230(2) . ?
O8 N1 1.223(2) . ?
O9 C19 1.340(2) . ?
O9 C18 1.450(2) . ?
O10 C19 1.199(2) . ?
O11 N2 1.220(3) . ?
O12 N2 1.209(3) . ?
N1 C15 1.472(3) . ?
N2 C23 1.478(3) . ?
C1 C2 1.508(3) . ?
C2 C3 1.520(3) . ?
C3 C4 1.531(3) . ?
C4 C5 1.519(3) . ?
C5 C6 1.556(3) . ?
C6 C26 1.512(3) . ?
C7 C8 1.516(3) . ?
C8 C9 1.531(3) . ?
C9 C10 1.522(3) . ?
C10 C18 1.497(3) . ?
C11 C12 1.486(3) . ?
C12 C17 1.391(3) . ?
C12 C13 1.393(3) . ?
C13 C14 1.377(3) . ?
C14 C15 1.382(3) . ?
C15 C16 1.378(3) . ?
C16 C17 1.374(3) . ?
C19 C20 1.493(3) . ?
C20 C25 1.389(3) . ?
C20 C21 1.391(3) . ?
C21 C22 1.383(3) . ?
C22 C23 1.374(3) . ?
C23 C24 1.378(3) . ?
C24 C25 1.380(3) . ?
C26 C31 1.380(3) . ?
C26 C27 1.389(3) . ?
C27 C28 1.385(4) . ?
C28 C29 1.373(4) . ?
C29 C30 1.371(4) . ?
C30 C31 1.387(3) . ?
